data_4127925
loop_
_publ_author_name
'Vidal, Xandro'
'Mascare\~nas, Jos\'e L'
'Gul\'ias, Mois\'es'

_publ_section_title
;
 Palladium-Catalyzed, Enantioselective Formal Cycloaddition between
 Benzyltriflamides and Allenes: Straightforward Access to Enantioenriched
 Isoquinolines.
;
_journal_issue 5
_journal_name_full 'Journal of the American Chemical Society'
_journal_page_first 1862
_journal_page_last 1866
_journal_paper_doi 10.1021/jacs.8b12636
_journal_volume 141
_journal_year 2019
_chemical_absolute_configuration ad
_chemical_formula_moiety 'C24 H26 F3 N O2 S'
_chemical_formula_sum 'C24 H26 F3 N O2 S'
_chemical_formula_weight 449.52
_chemical_name_common 'lm1XV374 - 18MCD012'
_space_group_crystal_system monoclinic
_space_group_IT_number 4
_space_group_name_Hall 'P 2yb'
_space_group_name_H-M_alt 'P 1 21 1'
_symmetry_space_group_name_Hall 'P 2yb'
_symmetry_space_group_name_H-M 'P 1 21 1'
_atom_sites_solution_hydrogens geom
_atom_sites_solution_primary dual
_atom_sites_solution_secondary difmap
_cell_angle_alpha 90
_cell_angle_beta 101.4700(10)
_cell_angle_gamma 90
_cell_formula_units_Z 2
_cell_length_a 9.1750(3)
_cell_length_b 10.7160(3)
_cell_length_c 11.0839(4)
_cell_measurement_reflns_used 9899
_cell_measurement_temperature 100.(2)
_cell_measurement_theta_max 33.1616
_cell_measurement_theta_min 2.2650
_cell_volume 1068.00(6)
_computing_cell_refinement 'SAINT V8.38A (Bruker AXS Inc., 2017)'
_computing_data_collection 'Bruker APEX3 software'
_computing_data_reduction 'SAINT V8.38A (Bruker AXS Inc., 2017)'
_computing_molecular_graphics 'shelXle (C.B. Huebschle, rev 882)'
_computing_structure_refinement 'SHELXL-2017/1 (Sheldrick, 2017)'
_computing_structure_solution 'SHELXT 2014/5 (Sheldrick, 2014)'
_diffrn_ambient_temperature 100.(2)
_diffrn_detector_area_resol_mean 16.6666
_diffrn_measured_fraction_theta_full 1.000
_diffrn_measured_fraction_theta_max 1.000
_diffrn_measurement_device_type 'Bruker AXS X8 APEX-II'
_diffrn_measurement_method '\f or \w oscillation scans'
_diffrn_radiation_monochromator graphite
_diffrn_radiation_type MoK\a
_diffrn_radiation_wavelength 0.71073
_diffrn_reflns_av_R_equivalents 0.0202
_diffrn_reflns_av_unetI/netI 0.0273
_diffrn_reflns_limit_h_max 14
_diffrn_reflns_limit_h_min -14
_diffrn_reflns_limit_k_max 16
_diffrn_reflns_limit_k_min -15
_diffrn_reflns_limit_l_max 17
_diffrn_reflns_limit_l_min -17
_diffrn_reflns_number 20106
_diffrn_reflns_theta_full 33.18
_diffrn_reflns_theta_max 33.18
_diffrn_reflns_theta_min 1.88
_diffrn_source 'sealed x-ray tube'
_diffrn_source_type 'SIEMENS KFN MO 2K-90'
_exptl_absorpt_coefficient_mu 0.199
_exptl_absorpt_correction_T_max 0.97
_exptl_absorpt_correction_T_min 0.91
_exptl_absorpt_correction_type multi-scan
_exptl_absorpt_process_details
;
SADABS-2016/2 - Bruker AXS area detector scaling and absorption correction
;
_exptl_crystal_colour 'clear colourless'
_exptl_crystal_density_diffrn 1.398
_exptl_crystal_density_method 'not measured'
_exptl_crystal_description plate
_exptl_crystal_F_000 472
_exptl_crystal_size_max 0.350
_exptl_crystal_size_mid 0.330
_exptl_crystal_size_min 0.130
_refine_diff_density_max 0.449
_refine_diff_density_min -0.225
_refine_ls_abs_structure_details
;

Flack x determined using 3420 quotients [(I+)-(I-)]/[(I+)+(I-)]
(Parsons, Flack and Wagner, Acta Cryst. B69 (2013) 249-259).
;
_refine_ls_abs_structure_Flack -0.009(17)
_refine_ls_extinction_method none
_refine_ls_goodness_of_fit_ref 1.048
_refine_ls_hydrogen_treatment constr
_refine_ls_matrix_type full
_refine_ls_number_parameters 282
_refine_ls_number_reflns 8089
_refine_ls_number_restraints 1
_refine_ls_restrained_S_all 1.048
_refine_ls_R_factor_all 0.0327
_refine_ls_R_factor_gt 0.0305
_refine_ls_shift/su_max 0.001
_refine_ls_shift/su_mean 0.000
_refine_ls_structure_factor_coef Fsqd
_refine_ls_weighting_details 'w=1/[\s^2^(Fo^2^)+(0.0483P)^2^+0.0698P] where P=(Fo^2^+2Fc^2^)/3'
_refine_ls_weighting_scheme calc
_refine_ls_wR_factor_gt 0.0776
_refine_ls_wR_factor_ref 0.0790
_reflns_number_gt 7687
_reflns_number_total 8089
_reflns_threshold_expression 'I > 2\s(I)'
_cod_data_source_file ja8b12636_si_003.cif
_cod_data_source_block 18MCD012
_cod_depositor_comments
;
The following automatic conversions were performed:

'_exptl_absorpt_correction_type' value 'Multi-Scan' changed to
'multi-scan' according to
/home/data/users/saulius/crontab/automatic-downloads/current/ACS/lib/dictionaries/cif_core.dic
dictionary named 'cif_core.dic' version 2.4.2 from 2011-04-26.

Automatic conversion script
Id: cif_fix_values 4973 2017-02-22 13:04:09Z antanas 
;
_cod_database_code 4127925

loop_
_space_group_symop_operation_xyz
'x, y, z'
'-x, y+1/2, -z'

loop_
_atom_site_type_symbol
_atom_site_label
_atom_site_fract_x
_atom_site_fract_y
_atom_site_fract_z
_atom_site_U_iso_or_equiv
_atom_site_adp_type
_atom_site_calc_flag
_atom_site_refinement_flags_adp
_atom_site_refinement_flags_posn
_atom_site_occupancy
N N1 0.85299(12) 0.45711(10) 0.37416(10) 0.0099(2) Uani d . . 1
C C2 0.69165(13) 0.43139(15) 0.32518(11) 0.00974(19) Uani d . . 1
H H2 0.654999 0.378416 0.387212 0.012 Uiso calc U R 1
C C3 0.60961(14) 0.55469(13) 0.31821(12) 0.0093(2) Uani d . . 1
C C4 0.46418(15) 0.55732(14) 0.34112(12) 0.0117(2) Uani d . . 1
C C5 0.39859(15) 0.67283(15) 0.35228(12) 0.0145(2) Uani d . . 1
H H5 0.298859 0.676497 0.363925 0.017 Uiso calc U R 1
C C6 0.47713(16) 0.78266(15) 0.34661(13) 0.0150(3) Uani d . . 1
H H6 0.433225 0.860449 0.359913 0.018 Uiso calc U R 1
C C7 0.61969(16) 0.77953(14) 0.32156(12) 0.0129(2) Uani d . . 1
H H7 0.673363 0.855027 0.319336 0.015 Uiso calc U R 1
C C8 0.68468(14) 0.66534(13) 0.29956(11) 0.0097(2) Uani d . . 1
C C9 0.82806(14) 0.65735(13) 0.25705(12) 0.0097(2) Uani d . . 1
C C10 0.92483(14) 0.54434(13) 0.30149(13) 0.0111(2) Uani d . . 1
H H10A 0.947869 0.499768 0.229318 0.013 Uiso calc U R 1
H H10B 1.019937 0.573244 0.352415 0.013 Uiso calc U R 1
C C11 0.66788(14) 0.35790(13) 0.20488(12) 0.0104(2) Uani d . . 1
C C12 0.64687(15) 0.22799(14) 0.20540(13) 0.0134(2) Uani d . . 1
C C13 0.61730(16) 0.16480(15) 0.09243(14) 0.0165(3) Uani d . . 1
H H13 0.601573 0.077153 0.091605 0.02 Uiso calc U R 1
C C14 0.61045(16) 0.22741(15) -0.01852(14) 0.0166(3) Uani d . . 1
H H14 0.591075 0.182651 -0.094007 0.02 Uiso calc U R 1
C C15 0.63216(17) 0.35616(15) -0.01836(14) 0.0159(3) Uani d . . 1
H H15 0.628948 0.399555 -0.093579 0.019 Uiso calc U R 1
C C16 0.65859(15) 0.42064(14) 0.09287(12) 0.0134(2) Uani d . . 1
H H16 0.670515 0.508701 0.09275 0.016 Uiso calc U R 1
C C17 0.6520(2) 0.15496(15) 0.32263(15) 0.0215(3) Uani d . . 1
H H17A 0.638534 0.065984 0.303116 0.032 Uiso calc U R 1
H H17B 0.572268 0.183605 0.363096 0.032 Uiso calc U R 1
H H17C 0.748376 0.167873 0.377788 0.032 Uiso calc U R 1
C C18 0.38081(14) 0.43848(17) 0.35578(13) 0.0166(2) Uani d . . 1
H H18A 0.277272 0.458481 0.358423 0.025 Uiso calc U R 1
H H18B 0.427566 0.396848 0.432457 0.025 Uiso calc U R 1
H H18C 0.383532 0.383019 0.285954 0.025 Uiso calc U R 1
C C19 0.87195(14) 0.73527(13) 0.17510(12) 0.0113(2) Uani d . . 1
C C20 0.78319(16) 0.84399(14) 0.11119(13) 0.0146(2) Uani d . . 1
H H20A 0.834191 0.922912 0.140647 0.017 Uiso calc U R 1
H H20B 0.683879 0.844986 0.133395 0.017 Uiso calc U R 1
C C21 0.76402(18) 0.83693(16) -0.02979(14) 0.0186(3) Uani d . . 1
H H21A 0.695513 0.767565 -0.06087 0.022 Uiso calc U R 1
H H21B 0.718099 0.91537 -0.0663 0.022 Uiso calc U R 1
C C22 0.91099(18) 0.81675(17) -0.07143(14) 0.0204(3) Uani d . . 1
H H22A 0.975048 0.891158 -0.050747 0.024 Uiso calc U R 1
H H22B 0.891997 0.805285 -0.161837 0.024 Uiso calc U R 1
C C23 0.99047(17) 0.70184(16) -0.00826(15) 0.0181(3) Uani d . . 1
H H23A 1.086814 0.690698 -0.034264 0.022 Uiso calc U R 1
H H23B 0.929193 0.626608 -0.033053 0.022 Uiso calc U R 1
C C24 1.01723(15) 0.71724(15) 0.13233(13) 0.0146(2) Uani d . . 1
H H24A 1.068486 0.642282 0.172335 0.018 Uiso calc U R 1
H H24B 1.082405 0.790248 0.157189 0.018 Uiso calc U R 1
S S25 0.92510(3) 0.43339(3) 0.51629(3) 0.01096(7) Uani d . . 1
O O26 0.85606(12) 0.32774(11) 0.55989(10) 0.0166(2) Uani d . . 1
O O27 1.08291(11) 0.44520(12) 0.53382(10) 0.0168(2) Uani d . . 1
C C28 0.87089(18) 0.56465(16) 0.60598(14) 0.0172(3) Uani d . . 1
F F29 0.93614(14) 0.55155(12) 0.72398(9) 0.0303(2) Uani d . . 1
F F30 0.72435(12) 0.56714(11) 0.59894(10) 0.0236(2) Uani d . . 1
F F31 0.91300(13) 0.67250(10) 0.56587(10) 0.0257(2) Uani d . . 1

loop_
_atom_site_aniso_label
_atom_site_aniso_U_11
_atom_site_aniso_U_22
_atom_site_aniso_U_33
_atom_site_aniso_U_12
_atom_site_aniso_U_13
_atom_site_aniso_U_23
N1 0.0088(4) 0.0117(5) 0.0091(4) -0.0004(3) 0.0011(3) 0.0019(4)
C2 0.0078(4) 0.0111(5) 0.0100(5) -0.0001(5) 0.0012(4) -0.0002(5)
C3 0.0089(5) 0.0105(5) 0.0084(5) 0.0011(4) 0.0015(4) -0.0001(4)
C4 0.0097(5) 0.0173(6) 0.0084(5) -0.0001(5) 0.0022(4) -0.0001(5)
C5 0.0107(5) 0.0222(7) 0.0112(5) 0.0043(5) 0.0033(4) -0.0013(5)
C6 0.0156(6) 0.0169(6) 0.0123(5) 0.0063(5) 0.0026(4) -0.0024(5)
C7 0.0150(6) 0.0119(6) 0.0113(5) 0.0026(4) 0.0018(4) -0.0012(4)
C8 0.0099(5) 0.0107(5) 0.0083(5) 0.0009(4) 0.0013(4) 0.0000(5)
C9 0.0090(5) 0.0105(5) 0.0096(5) 0.0004(4) 0.0015(4) 0.0000(4)
C10 0.0090(5) 0.0125(6) 0.0126(5) 0.0017(4) 0.0039(4) 0.0031(4)
C11 0.0092(5) 0.0106(5) 0.0109(5) 0.0009(4) 0.0009(4) -0.0011(4)
C12 0.0128(5) 0.0112(6) 0.0153(6) 0.0014(4) 0.0007(4) -0.0002(5)
C13 0.0154(6) 0.0137(6) 0.0191(6) 0.0011(5) 0.0006(5) -0.0039(6)
C14 0.0146(6) 0.0191(7) 0.0153(6) 0.0021(5) 0.0011(5) -0.0063(5)
C15 0.0175(6) 0.0187(7) 0.0110(6) 0.0013(5) 0.0016(5) -0.0017(5)
C16 0.0139(5) 0.0144(6) 0.0112(5) 0.0001(5) 0.0013(4) -0.0006(5)
C17 0.0330(8) 0.0107(6) 0.0190(7) -0.0006(6) 0.0011(6) 0.0028(5)
C18 0.0104(5) 0.0228(7) 0.0170(6) -0.0029(6) 0.0037(4) 0.0024(6)
C19 0.0099(5) 0.0124(5) 0.0113(5) -0.0011(4) 0.0014(4) 0.0006(4)
C20 0.0163(6) 0.0127(6) 0.0145(6) 0.0003(5) 0.0024(5) 0.0032(5)
C21 0.0178(6) 0.0231(7) 0.0143(6) 0.0016(5) 0.0015(5) 0.0061(5)
C22 0.0192(7) 0.0274(8) 0.0155(6) -0.0017(6) 0.0055(5) 0.0061(6)
C23 0.0144(6) 0.0255(8) 0.0155(6) -0.0007(5) 0.0057(5) 0.0014(5)
C24 0.0102(5) 0.0203(7) 0.0135(6) -0.0022(5) 0.0027(4) 0.0030(5)
S25 0.00994(12) 0.01182(13) 0.01019(12) -0.00062(11) -0.00026(9) 0.00260(12)
O26 0.0170(5) 0.0163(5) 0.0153(5) -0.0042(4) 0.0003(4) 0.0065(4)
O27 0.0100(4) 0.0207(5) 0.0178(4) -0.0006(4) -0.0019(3) 0.0039(4)
C28 0.0201(6) 0.0193(7) 0.0115(6) -0.0008(5) 0.0016(5) -0.0016(5)
F29 0.0393(6) 0.0366(6) 0.0110(4) 0.0066(5) -0.0043(4) -0.0045(4)
F30 0.0208(4) 0.0299(6) 0.0218(5) 0.0036(4) 0.0085(4) -0.0023(4)
F31 0.0339(6) 0.0157(4) 0.0276(5) -0.0044(4) 0.0064(4) -0.0029(4)

loop_
_atom_type_symbol
_atom_type_description
_atom_type_scat_dispersion_real
_atom_type_scat_dispersion_imag
_atom_type_scat_source
C C 0.0033 0.0016 'International Tables Vol C Tables 4.2.6.8 and 6.1.1.4'
H H 0.0000 0.0000 'International Tables Vol C Tables 4.2.6.8 and 6.1.1.4'
N N 0.0061 0.0033 'International Tables Vol C Tables 4.2.6.8 and 6.1.1.4'
O O 0.0106 0.0060 'International Tables Vol C Tables 4.2.6.8 and 6.1.1.4'
F F 0.0171 0.0103 'International Tables Vol C Tables 4.2.6.8 and 6.1.1.4'
S S 0.1246 0.1234 'International Tables Vol C Tables 4.2.6.8 and 6.1.1.4'

loop_
_geom_angle_atom_site_label_1
_geom_angle_atom_site_label_2
_geom_angle_atom_site_label_3
_geom_angle
C10 N1 C2 115.87(10)
C10 N1 S25 119.74(9)
C2 N1 S25 120.81(9)
N1 C2 C3 107.65(11)
N1 C2 C11 111.77(10)
C3 C2 C11 114.97(10)
N1 C2 H2 107.4
C3 C2 H2 107.4
C11 C2 H2 107.4
C8 C3 C4 121.27(12)
C8 C3 C2 119.32(11)
C4 C3 C2 119.18(12)
C5 C4 C3 118.41(13)
C5 C4 C18 120.18(12)
C3 C4 C18 121.40(13)
C6 C5 C4 120.82(12)
C6 C5 H5 119.6
C4 C5 H5 119.6
C5 C6 C7 120.40(13)
C5 C6 H6 119.8
C7 C6 H6 119.8
C6 C7 C8 120.31(13)
C6 C7 H7 119.8
C8 C7 H7 119.8
C7 C8 C3 118.15(11)
C7 C8 C9 122.62(13)
C3 C8 C9 119.23(12)
C19 C9 C8 125.32(12)
C19 C9 C10 118.38(11)
C8 C9 C10 116.04(12)
N1 C10 C9 112.70(10)
N1 C10 H10A 109.1
C9 C10 H10A 109.1
N1 C10 H10B 109.1
C9 C10 H10B 109.1
H10A C10 H10B 107.8
C16 C11 C12 119.68(13)
C16 C11 C2 120.00(12)
C12 C11 C2 120.22(13)
C13 C12 C11 118.50(13)
C13 C12 C17 119.07(13)
C11 C12 C17 122.42(13)
C14 C13 C12 121.56(14)
C14 C13 H13 119.2
C12 C13 H13 119.2
C13 C14 C15 119.66(14)
C13 C14 H14 120.2
C15 C14 H14 120.2
C16 C15 C14 119.49(14)
C16 C15 H15 120.3
C14 C15 H15 120.3
C15 C16 C11 121.09(14)
C15 C16 H16 119.5
C11 C16 H16 119.5
C12 C17 H17A 109.5
C12 C17 H17B 109.5
H17A C17 H17B 109.5
C12 C17 H17C 109.5
H17A C17 H17C 109.5
H17B C17 H17C 109.5
C4 C18 H18A 109.5
C4 C18 H18B 109.5
H18A C18 H18B 109.5
C4 C18 H18C 109.5
H18A C18 H18C 109.5
H18B C18 H18C 109.5
C9 C19 C24 122.00(12)
C9 C19 C20 125.79(12)
C24 C19 C20 112.15(12)
C19 C20 C21 112.29(12)
C19 C20 H20A 109.1
C21 C20 H20A 109.1
C19 C20 H20B 109.1
C21 C20 H20B 109.1
H20A C20 H20B 107.9
C22 C21 C20 112.63(12)
C22 C21 H21A 109.1
C20 C21 H21A 109.1
C22 C21 H21B 109.1
C20 C21 H21B 109.1
H21A C21 H21B 107.8
C21 C22 C23 110.22(13)
C21 C22 H22A 109.6
C23 C22 H22A 109.6
C21 C22 H22B 109.6
C23 C22 H22B 109.6
H22A C22 H22B 108.1
C22 C23 C24 110.09(14)
C22 C23 H23A 109.6
C24 C23 H23A 109.6
C22 C23 H23B 109.6
C24 C23 H23B 109.6
H23A C23 H23B 108.2
C19 C24 C23 110.99(12)
C19 C24 H24A 109.4
C23 C24 H24A 109.4
C19 C24 H24B 109.4
C23 C24 H24B 109.4
H24A C24 H24B 108.0
O27 S25 O26 122.04(7)
O27 S25 N1 109.20(6)
O26 S25 N1 109.53(6)
O27 S25 C28 103.51(7)
O26 S25 C28 103.69(7)
N1 S25 C28 107.79(7)
F31 C28 F30 108.77(13)
F31 C28 F29 108.51(13)
F30 C28 F29 108.11(13)
F31 C28 S25 110.89(10)
F30 C28 S25 111.14(11)
F29 C28 S25 109.35(11)

loop_
_geom_bond_atom_site_label_1
_geom_bond_atom_site_label_2
_geom_bond_distance
N1 C10 1.4724(17)
N1 C2 1.4975(16)
N1 S25 1.6030(12)
C2 C3 1.515(2)
C2 C11 1.5264(18)
C2 H2 1.0
C3 C8 1.4070(19)
C3 C4 1.4073(18)
C4 C5 1.392(2)
C4 C18 1.511(2)
C5 C6 1.388(2)
C5 H5 0.95
C6 C7 1.390(2)
C6 H6 0.95
C7 C8 1.4036(19)
C7 H7 0.95
C8 C9 1.4854(18)
C9 C19 1.3528(18)
C9 C10 1.5243(19)
C10 H10A 0.99
C10 H10B 0.99
C11 C16 1.3995(19)
C11 C12 1.4056(19)
C12 C13 1.402(2)
C12 C17 1.510(2)
C13 C14 1.391(2)
C13 H13 0.95
C14 C15 1.394(2)
C14 H14 0.95
C15 C16 1.3919(19)
C15 H15 0.95
C16 H16 0.95
C17 H17A 0.98
C17 H17B 0.98
C17 H17C 0.98
C18 H18A 0.98
C18 H18B 0.98
C18 H18C 0.98
C19 C24 1.5132(18)
C19 C20 1.514(2)
C20 C21 1.539(2)
C20 H20A 0.99
C20 H20B 0.99
C21 C22 1.525(2)
C21 H21A 0.99
C21 H21B 0.99
C22 C23 1.528(2)
C22 H22A 0.99
C22 H22B 0.99
C23 C24 1.537(2)
C23 H23A 0.99
C23 H23B 0.99
C24 H24A 0.99
C24 H24B 0.99
S25 O27 1.4276(10)
S25 O26 1.4277(11)
S25 C28 1.8469(17)
C28 F31 1.3233(19)
C28 F30 1.3314(18)
C28 F29 1.3332(18)

loop_
_geom_torsion_atom_site_label_1
_geom_torsion_atom_site_label_2
_geom_torsion_atom_site_label_3
_geom_torsion_atom_site_label_4
_geom_torsion
C10 N1 C2 C3 -58.97(13)
S25 N1 C2 C3 99.63(11)
C10 N1 C2 C11 68.20(15)
S25 N1 C2 C11 -133.20(10)
N1 C2 C3 C8 28.83(15)
C11 C2 C3 C8 -96.45(14)
N1 C2 C3 C4 -145.72(11)
C11 C2 C3 C4 89.00(14)
C8 C3 C4 C5 -3.75(19)
C2 C3 C4 C5 170.69(12)
C8 C3 C4 C18 177.35(12)
C2 C3 C4 C18 -8.21(19)
C3 C4 C5 C6 -2.9(2)
C18 C4 C5 C6 176.00(13)
C4 C5 C6 C7 4.2(2)
C5 C6 C7 C8 1.1(2)
C6 C7 C8 C3 -7.56(19)
C6 C7 C8 C9 172.10(12)
C4 C3 C8 C7 8.91(18)
C2 C3 C8 C7 -165.52(12)
C4 C3 C8 C9 -170.76(12)
C2 C3 C8 C9 14.81(18)
C7 C8 C9 C19 -38.3(2)
C3 C8 C9 C19 141.38(14)
C7 C8 C9 C10 147.75(13)
C3 C8 C9 C10 -32.59(17)
C2 N1 C10 C9 42.76(15)
S25 N1 C10 C9 -116.09(11)
C19 C9 C10 N1 -170.77(12)
C8 C9 C10 N1 3.64(17)
N1 C2 C11 C16 -84.95(15)
C3 C2 C11 C16 38.16(17)
N1 C2 C11 C12 98.65(15)
C3 C2 C11 C12 -138.24(13)
C16 C11 C12 C13 0.1(2)
C2 C11 C12 C13 176.56(12)
C16 C11 C12 C17 -178.60(13)
C2 C11 C12 C17 -2.2(2)
C11 C12 C13 C14 0.8(2)
C17 C12 C13 C14 179.64(14)
C12 C13 C14 C15 -0.5(2)
C13 C14 C15 C16 -0.8(2)
C14 C15 C16 C11 1.8(2)
C12 C11 C16 C15 -1.5(2)
C2 C11 C16 C15 -177.90(12)
C8 C9 C19 C24 -177.24(13)
C10 C9 C19 C24 -3.4(2)
C8 C9 C19 C20 -0.4(2)
C10 C9 C19 C20 173.41(13)
C9 C19 C20 C21 -125.92(15)
C24 C19 C20 C21 51.17(16)
C19 C20 C21 C22 -50.85(18)
C20 C21 C22 C23 54.23(19)
C21 C22 C23 C24 -57.92(17)
C9 C19 C24 C23 121.67(15)
C20 C19 C24 C23 -55.55(17)
C22 C23 C24 C19 58.96(16)
C10 N1 S25 O27 -31.76(12)
C2 N1 S25 O27 170.46(11)
C10 N1 S25 O26 -167.78(10)
C2 N1 S25 O26 34.44(12)
C10 N1 S25 C28 80.05(11)
C2 N1 S25 C28 -77.73(12)
O27 S25 C28 F31 58.77(12)
O26 S25 C28 F31 -172.91(10)
N1 S25 C28 F31 -56.84(12)
O27 S25 C28 F30 179.88(11)
O26 S25 C28 F30 -51.80(12)
N1 S25 C28 F30 64.27(12)
O27 S25 C28 F29 -60.84(12)
O26 S25 C28 F29 67.48(12)
N1 S25 C28 F29 -176.45(11)
